data_2243368
loop_
_publ_author_name
'Kiran Kumar, Haruvegowda'
'Yathirajan, Hemmige S.'
Asma
'Manju, Nagaraja'
'Kalluraya, Balakrishna'
'Rathore, Ravindranath S.'
'Glidewell, Christopher'

_publ_section_title
;
 Functionalized
 3-(5-aryloxy-3-methyl-1-phenyl-1<i>H</i>-pyrazol-4-yl)-1-(4-substituted-phenyl)prop-2-en-1-ones:
 synthetic pathway, and the structures of six examples
;
_journal_coeditor_code MW2158
_journal_issue 5
_journal_name_full 'Acta Crystallographica Section E'
_journal_page_first 683
_journal_page_last 691
_journal_paper_doi 10.1107/S2056989020005113
_journal_volume 76
_journal_year 2020
_chemical_formula_iupac 'C25 H17 Cl2 N5 O2'
_chemical_formula_moiety 'C25 H17 Cl2 N5 O2'
_chemical_formula_sum 'C25 H17 Cl2 N5 O2'
_chemical_formula_weight 490.33
_chemical_name_systematic
1-(4-Azidophenyl)-3-[5-(2,4-dichlorophenoxy)-3-methyl-1-phenyl-1<i>H</i>-pyrazol-4-yl]prop-2-en-1-one
_space_group_crystal_system monoclinic
_space_group_IT_number 15
_space_group_name_Hall '-C 2yc'
_space_group_name_H-M_alt 'C 1 2/c 1'
_atom_sites_solution_hydrogens geom
_atom_sites_solution_primary dual
_audit_creation_method SHELXL-2014
_cell_angle_alpha 90
_cell_angle_beta 109.0700(10)
_cell_angle_gamma 90
_cell_formula_units_Z 8
_cell_length_a 28.1916(17)
_cell_length_b 8.0537(5)
_cell_length_c 22.0446(12)
_cell_measurement_reflns_used 4176
_cell_measurement_temperature 297(2)
_cell_measurement_theta_max 25.039
_cell_measurement_theta_min 2.849
_cell_volume 4730.5(5)
_computing_cell_refinement
;
APEX3/SAINT (Bruker, 2016)
;
_computing_data_collection
;
APEX3 (Bruker, 2016)
;
_computing_data_reduction
;
SAINT/XPREP (Bruker, 2016)
;
_computing_molecular_graphics
;
PLATON (Spek, 2020)
;
_computing_publication_material
;
SHELXL2014 (Sheldrick, 2015b) and PLATON (Spek, 2020)
;
_computing_structure_refinement
;
SHELXL2014 (Sheldrick, 2015b)
;
_computing_structure_solution
;
<i>SHELXT2014/5</i> (Sheldrick, 2015a)
;
_diffrn_ambient_temperature 297(2)
_diffrn_measured_fraction_theta_full 0.994
_diffrn_measured_fraction_theta_max 0.994
_diffrn_measurement_device_type 'Bruker APEXII'
_diffrn_measurement_method '\f and \w scans'
_diffrn_radiation_monochromator graphite
_diffrn_radiation_type MoK\a
_diffrn_radiation_wavelength 0.71073
_diffrn_reflns_av_R_equivalents 0.0485
_diffrn_reflns_av_unetI/netI 0.0351
_diffrn_reflns_limit_h_max 33
_diffrn_reflns_limit_h_min -33
_diffrn_reflns_limit_k_max 9
_diffrn_reflns_limit_k_min -9
_diffrn_reflns_limit_l_max 21
_diffrn_reflns_limit_l_min -26
_diffrn_reflns_number 31508
_diffrn_reflns_theta_full 25.039
_diffrn_reflns_theta_max 25.039
_diffrn_reflns_theta_min 2.849
_diffrn_source 'fine focussealed tube'
_diffrn_standards_decay_% 0
_diffrn_standards_interval_count 0
_diffrn_standards_interval_time 0
_diffrn_standards_number 0
_exptl_absorpt_coefficient_mu 0.307
_exptl_absorpt_correction_T_max 0.955
_exptl_absorpt_correction_T_min 0.881
_exptl_absorpt_correction_type multi-scan
_exptl_absorpt_process_details
;
(SADABS; Bruker, 2016)
;
_exptl_crystal_colour colourless
_exptl_crystal_density_diffrn 1.377
_exptl_crystal_description block
_exptl_crystal_F_000 2016
_exptl_crystal_size_max 0.180
_exptl_crystal_size_mid 0.150
_exptl_crystal_size_min 0.150
_refine_diff_density_max 0.206
_refine_diff_density_min -0.228
_refine_ls_extinction_coef 0.0018(3)
_refine_ls_extinction_expression Fc^*^=kFc[1+0.001xFc^2^\l^3^/sin(2\q)]^-1/4^
_refine_ls_extinction_method SHELXL
_refine_ls_goodness_of_fit_ref 1.358
_refine_ls_hydrogen_treatment constr
_refine_ls_matrix_type full
_refine_ls_number_parameters 382
_refine_ls_number_reflns 4174
_refine_ls_number_restraints 291
_refine_ls_restrained_S_all 1.316
_refine_ls_R_factor_all 0.1132
_refine_ls_R_factor_gt 0.0861
_refine_ls_shift/su_max 0.000
_refine_ls_shift/su_mean 0.000
_refine_ls_structure_factor_coef Fsqd
_refine_ls_weighting_details 'w=1/[\s^2^(Fo^2^)+(0.0265P)^2^+10.5248P] where P=(Fo^2^+2Fc^2^)/3'
_refine_ls_weighting_scheme calc
_refine_ls_wR_factor_gt 0.1458
_refine_ls_wR_factor_ref 0.1552
_reflns_number_gt 3181
_reflns_number_total 4174
_reflns_threshold_expression 'I > 2\s(I)'
_cod_data_source_file mw2158sup1.cif
_cod_data_source_block IId
_cod_original_sg_symbol_H-M 'C 2/c'
_cod_database_code 2243368
_shelx_space_group_comment
;
The symmetry employed for this shelxl refinement is uniquely defined
by the following loop, which should always be used as a source of
symmetry information in preference to the above space-group names.
They are only intended as comments.
;
_shelx_estimated_absorpt_t_min 0.947
_shelx_estimated_absorpt_t_max 0.955
_shelxl_version_number 2.014

loop_
_space_group_symop_operation_xyz
'x, y, z'
'-x, y, -z+1/2'
'x+1/2, y+1/2, z'
'-x+1/2, y+1/2, -z+1/2'
'-x, -y, -z'
'x, -y, z-1/2'
'-x+1/2, -y+1/2, -z'
'x+1/2, -y+1/2, z-1/2'

loop_
_atom_site_type_symbol
_atom_site_label
_atom_site_fract_x
_atom_site_fract_y
_atom_site_fract_z
_atom_site_U_iso_or_equiv
_atom_site_adp_type
_atom_site_calc_flag
_atom_site_occupancy
_atom_site_disorder_assembly
_atom_site_disorder_group
C C1 0.42395(14) 0.7441(5) 0.5060(2) 0.0497(10) Uani d 1 . .
O O1 0.42708(11) 0.8068(4) 0.55744(16) 0.0731(10) Uani d 1 . .
C C2 0.46893(14) 0.7129(5) 0.48791(19) 0.0509(10) Uani d 1 . .
H H2 0.4658 0.6524 0.4509 0.061 Uiso calc 1 . .
C C3 0.51394(14) 0.7686(5) 0.52294(19) 0.0505(10) Uani d 1 . .
H H3 0.5154 0.8257 0.5602 0.061 Uiso calc 1 . .
C C11 0.37362(14) 0.6992(5) 0.45998(19) 0.0472(10) Uani d 1 . .
C C12 0.33110(15) 0.7460(6) 0.4740(2) 0.0637(12) Uani d 1 . .
H H12 0.3346 0.8036 0.5118 0.076 Uiso calc 1 . .
C C13 0.28398(17) 0.7089(7) 0.4332(2) 0.0741(14) Uani d 1 . .
H H13 0.2558 0.7415 0.4433 0.089 Uiso calc 1 . .
C C14 0.27855(15) 0.6239(6) 0.3778(2) 0.0624(12) Uani d 1 . .
C C15 0.31991(16) 0.5748(6) 0.3626(2) 0.0665(13) Uani d 1 . .
H H15 0.3162 0.5164 0.3250 0.080 Uiso calc 1 . .
C C16 0.36695(15) 0.6129(6) 0.4038(2) 0.0616(12) Uani d 1 . .
H H16 0.3950 0.5796 0.3935 0.074 Uiso calc 1 . .
N N14 0.22805(15) 0.5915(6) 0.3381(2) 0.0911(15) Uani d 1 . .
N N15 0.22323(16) 0.4999(7) 0.2916(3) 0.0912(15) Uani d 1 . .
N N16 0.2133(2) 0.4157(9) 0.2483(3) 0.128(2) Uani d 1 . .
N N31 0.61980(11) 0.6957(4) 0.46689(15) 0.0498(9) Uani d 1 . .
N N32 0.64431(12) 0.7692(5) 0.52519(15) 0.0577(10) Uani d 1 . .
C C33 0.60890(15) 0.8028(5) 0.55055(19) 0.0539(11) Uani d 1 . .
C C34 0.56086(13) 0.7514(5) 0.51031(18) 0.0455(9) Uani d 1 . .
C C35 0.56997(13) 0.6852(5) 0.45798(18) 0.0449(9) Uani d 1 . .
C C311 0.64806(14) 0.6459(5) 0.42690(18) 0.0489(10) Uani d 1 . .
C C312 0.63370(15) 0.5118(6) 0.3859(2) 0.0576(11) Uani d 1 . .
H H312 0.6047 0.4527 0.3832 0.069 Uiso calc 1 . .
C C313 0.66276(18) 0.4666(6) 0.3491(2) 0.0702(13) Uani d 1 . .
H H313 0.6530 0.3781 0.3207 0.084 Uiso calc 1 . .
C C314 0.70616(19) 0.5516(7) 0.3541(2) 0.0782(15) Uani d 1 . .
H H314 0.7257 0.5199 0.3293 0.094 Uiso calc 1 . .
C C315 0.72076(17) 0.6827(7) 0.3955(3) 0.0784(15) Uani d 1 . .
H H315 0.7505 0.7383 0.3993 0.094 Uiso calc 1 . .
C C316 0.69143(16) 0.7326(6) 0.4316(2) 0.0672(13) Uani d 1 . .
H H316 0.7008 0.8237 0.4588 0.081 Uiso calc 1 . .
C C331 0.62281(17) 0.8821(7) 0.6150(2) 0.0720(14) Uani d 1 . .
H H33A 0.6193 0.8029 0.6457 0.108 Uiso calc 1 . .
H H33B 0.6011 0.9752 0.6133 0.108 Uiso calc 1 . .
H H33C 0.6570 0.9194 0.6274 0.108 Uiso calc 1 . .
O O351 0.53813(9) 0.6158(3) 0.40327(12) 0.0483(7) Uani d 0.55(4) A 1
C C351 0.5093(7) 0.7253(10) 0.3559(10) 0.030(5) Uani d 0.55(4) A 1
C C352 0.4689(8) 0.6575(11) 0.3090(11) 0.038(5) Uani d 0.55(4) A 1
Cl Cl52 0.4590(5) 0.4465(11) 0.3077(7) 0.118(4) Uani d 0.55(4) A 1
C C353 0.4349(9) 0.7567(14) 0.2647(12) 0.048(6) Uani d 0.55(4) A 1
H H353 0.4104 0.7108 0.2295 0.058 Uiso calc 0.55(4) A 1
C C354 0.4384(7) 0.9280(13) 0.2743(10) 0.039(5) Uani d 0.55(4) A 1
Cl Cl54 0.3988(2) 1.0506(7) 0.2131(2) 0.067(3) Uani d 0.55(4) A 1
C C355 0.4787(8) 0.9973(14) 0.3206(11) 0.043(5) Uani d 0.55(4) A 1
H H355 0.4832 1.1119 0.3225 0.051 Uiso calc 0.55(4) A 1
C C356 0.5125(8) 0.8960(12) 0.3640(12) 0.047(6) Uani d 0.55(4) A 1
H H356 0.5374 0.9420 0.3987 0.056 Uiso calc 0.55(4) A 1
O O451 0.53813(9) 0.6158(3) 0.40327(12) 0.0483(7) Uani d 0.45(4) A 2
C C451 0.5023(8) 0.7239(13) 0.3633(11) 0.031(5) Uani d 0.45(4) A 2
C C452 0.4619(10) 0.6533(14) 0.3172(14) 0.040(7) Uani d 0.45(4) A 2
Cl Cl62 0.4539(3) 0.4410(9) 0.3133(5) 0.058(3) Uani d 0.45(4) A 2
C C453 0.4287(11) 0.7504(17) 0.2708(15) 0.047(6) Uani d 0.45(4) A 2
H H453 0.3980 0.7085 0.2450 0.056 Uiso calc 0.45(4) A 2
C C454 0.4429(9) 0.913(2) 0.2639(13) 0.050(7) Uani d 0.45(4) A 2
Cl Cl64 0.3977(4) 1.0402(17) 0.2112(5) 0.128(6) Uani d 0.45(4) A 2
C C455 0.4832(9) 0.9854(19) 0.3095(14) 0.045(6) Uani d 0.45(4) A 2
H H455 0.4889 1.0989 0.3086 0.054 Uiso calc 0.45(4) A 2
C C456 0.5150(8) 0.8875(16) 0.3564(13) 0.036(5) Uani d 0.45(4) A 2
H H456 0.5450 0.9310 0.3835 0.043 Uiso calc 0.45(4) A 2

loop_
_atom_site_aniso_label
_atom_site_aniso_U_11
_atom_site_aniso_U_22
_atom_site_aniso_U_33
_atom_site_aniso_U_12
_atom_site_aniso_U_13
_atom_site_aniso_U_23
C1 0.048(2) 0.045(2) 0.056(3) -0.0079(19) 0.016(2) -0.003(2)
O1 0.0606(19) 0.091(3) 0.072(2) -0.0197(17) 0.0267(16) -0.0303(19)
C2 0.048(2) 0.056(3) 0.047(2) -0.0035(19) 0.0118(19) -0.003(2)
C3 0.051(2) 0.053(2) 0.045(2) -0.004(2) 0.0127(19) -0.0012(19)
C11 0.048(2) 0.043(2) 0.051(2) 0.0000(18) 0.0167(19) 0.0025(19)
C12 0.051(3) 0.079(3) 0.061(3) 0.006(2) 0.018(2) -0.008(2)
C13 0.049(3) 0.100(4) 0.071(3) 0.011(3) 0.017(2) -0.004(3)
C14 0.045(2) 0.069(3) 0.065(3) -0.001(2) 0.006(2) 0.007(2)
C15 0.051(3) 0.079(3) 0.063(3) -0.001(2) 0.011(2) -0.016(3)
C16 0.044(2) 0.072(3) 0.070(3) -0.002(2) 0.019(2) -0.010(3)
N14 0.053(3) 0.113(4) 0.091(3) 0.001(2) 0.003(2) -0.017(3)
N15 0.061(3) 0.122(4) 0.077(3) -0.009(3) 0.004(3) -0.003(3)
N16 0.105(4) 0.175(6) 0.087(4) -0.023(4) 0.009(3) -0.030(4)
N31 0.0388(18) 0.061(2) 0.0452(19) -0.0027(16) 0.0082(15) 0.0027(16)
N32 0.0398(18) 0.081(3) 0.044(2) -0.0093(18) 0.0023(15) 0.0002(18)
C33 0.045(2) 0.066(3) 0.046(2) -0.008(2) 0.0093(19) 0.002(2)
C34 0.038(2) 0.049(2) 0.044(2) -0.0037(18) 0.0057(17) 0.0053(19)
C35 0.037(2) 0.047(2) 0.044(2) -0.0005(17) 0.0041(17) 0.0081(19)
C311 0.038(2) 0.057(3) 0.046(2) 0.0033(19) 0.0063(18) 0.012(2)
C312 0.047(2) 0.059(3) 0.065(3) 0.004(2) 0.016(2) 0.010(2)
C313 0.063(3) 0.074(3) 0.072(3) 0.015(3) 0.020(3) -0.002(3)
C314 0.065(3) 0.103(4) 0.073(3) 0.016(3) 0.032(3) 0.006(3)
C315 0.052(3) 0.105(4) 0.081(4) -0.010(3) 0.025(3) 0.006(3)
C316 0.051(3) 0.083(3) 0.064(3) -0.007(2) 0.015(2) -0.001(3)
C331 0.057(3) 0.103(4) 0.050(3) -0.017(3) 0.010(2) -0.012(3)
O351 0.0413(14) 0.0446(15) 0.0480(16) -0.0012(12) -0.0005(12) -0.0026(12)
C351 0.019(5) 0.035(6) 0.043(8) -0.004(4) 0.018(5) -0.006(4)
C352 0.035(6) 0.041(6) 0.043(8) 0.001(4) 0.017(7) -0.008(5)
Cl52 0.132(7) 0.064(4) 0.115(6) -0.019(4) -0.018(4) -0.012(4)
C353 0.035(7) 0.067(9) 0.039(8) -0.011(6) 0.008(6) -0.013(6)
C354 0.042(6) 0.046(6) 0.030(7) 0.028(5) 0.013(6) 0.010(5)
Cl54 0.058(3) 0.068(4) 0.051(3) 0.033(2) -0.014(3) 0.020(2)
C355 0.046(6) 0.045(6) 0.039(7) 0.009(5) 0.017(7) -0.007(5)
C356 0.052(10) 0.049(8) 0.035(7) 0.000(6) 0.010(7) -0.016(6)
O451 0.0413(14) 0.0446(15) 0.0480(16) -0.0012(12) -0.0005(12) -0.0026(12)
C451 0.026(8) 0.057(9) 0.018(5) 0.000(5) 0.017(6) 0.000(5)
C452 0.040(9) 0.050(8) 0.037(8) -0.011(6) 0.021(7) -0.006(6)
Cl62 0.052(4) 0.036(3) 0.073(4) -0.012(2) 0.001(2) -0.013(2)
C453 0.035(8) 0.067(10) 0.039(8) 0.002(7) 0.011(8) 0.000(7)
C454 0.042(8) 0.077(11) 0.036(9) 0.005(8) 0.020(6) -0.008(7)
Cl64 0.103(8) 0.150(10) 0.130(9) 0.036(6) 0.037(7) 0.023(6)
C455 0.057(9) 0.041(8) 0.047(10) 0.009(6) 0.032(7) 0.003(7)
C456 0.020(7) 0.047(10) 0.043(10) -0.009(7) 0.012(6) 0.002(8)

loop_
_atom_type_symbol
_atom_type_description
_atom_type_scat_dispersion_real
_atom_type_scat_dispersion_imag
_atom_type_scat_source
C C 0.0033 0.0016 'International Tables Vol C Tables 4.2.6.8 and 6.1.1.4'
H H 0.0000 0.0000 'International Tables Vol C Tables 4.2.6.8 and 6.1.1.4'
N N 0.0061 0.0033 'International Tables Vol C Tables 4.2.6.8 and 6.1.1.4'
O O 0.0106 0.0060 'International Tables Vol C Tables 4.2.6.8 and 6.1.1.4'
Cl Cl 0.1484 0.1585 'International Tables Vol C Tables 4.2.6.8 and 6.1.1.4'

loop_
_geom_angle_atom_site_label_1
_geom_angle_atom_site_label_2
_geom_angle_atom_site_label_3
_geom_angle_site_symmetry_1
_geom_angle_site_symmetry_3
_geom_angle
_geom_angle_publ_flag
O1 C1 C2 . . 121.1(4) ?
O1 C1 C11 . . 119.8(4) ?
C2 C1 C11 . . 119.1(4) ?
C3 C2 C1 . . 121.9(4) ?
C3 C2 H2 . . 119.0 ?
C1 C2 H2 . . 119.0 ?
C2 C3 C34 . . 128.0(4) ?
C2 C3 H3 . . 116.0 ?
C34 C3 H3 . . 116.0 ?
C16 C11 C12 . . 117.7(4) ?
C16 C11 C1 . . 123.5(4) ?
C12 C11 C1 . . 118.8(4) ?
C13 C12 C11 . . 121.2(4) ?
C13 C12 H12 . . 119.4 ?
C11 C12 H12 . . 119.4 ?
C14 C13 C12 . . 119.8(4) ?
C14 C13 H13 . . 120.1 ?
C12 C13 H13 . . 120.1 ?
C13 C14 C15 . . 120.5(4) ?
C13 C14 N14 . . 115.9(4) ?
C15 C14 N14 . . 123.6(5) ?
C14 C15 C16 . . 119.2(4) ?
C14 C15 H15 . . 120.4 ?
C16 C15 H15 . . 120.4 ?
C15 C16 C11 . . 121.6(4) ?
C15 C16 H16 . . 119.2 ?
C11 C16 H16 . . 119.2 ?
N15 N14 C14 . . 115.8(5) ?
N16 N15 N14 . . 172.3(6) ?
C35 N31 N32 . . 110.0(3) ?
C35 N31 C311 . . 130.9(3) ?
N32 N31 C311 . . 119.1(3) ?
C33 N32 N31 . . 105.3(3) ?
N32 C33 C34 . . 112.0(4) ?
N32 C33 C331 . . 119.4(4) ?
C34 C33 C331 . . 128.5(4) ?
C35 C34 C33 . . 103.7(3) ?
C35 C34 C3 . . 129.5(3) ?
C33 C34 C3 . . 126.8(4) ?
N31 C35 O351 . . 120.3(3) ?
N31 C35 C34 . . 108.9(3) ?
O351 C35 C34 . . 130.8(3) ?
C312 C311 C316 . . 120.5(4) ?
C312 C311 N31 . . 121.4(4) ?
C316 C311 N31 . . 118.1(4) ?
C313 C312 C311 . . 119.2(4) ?
C313 C312 H312 . . 120.4 ?
C311 C312 H312 . . 120.4 ?
C314 C313 C312 . . 120.4(5) ?
C314 C313 H313 . . 119.8 ?
C312 C313 H313 . . 119.8 ?
C315 C314 C313 . . 120.3(5) ?
C315 C314 H314 . . 119.8 ?
C313 C314 H314 . . 119.8 ?
C314 C315 C316 . . 120.1(5) ?
C314 C315 H315 . . 119.9 ?
C316 C315 H315 . . 119.9 ?
C315 C316 C311 . . 119.4(5) ?
C315 C316 H316 . . 120.3 ?
C311 C316 H316 . . 120.3 ?
C33 C331 H33A . . 109.5 ?
C33 C331 H33B . . 109.5 ?
H33A C331 H33B . . 109.5 ?
C33 C331 H33C . . 109.5 ?
H33A C331 H33C . . 109.5 ?
H33B C331 H33C . . 109.5 ?
C35 O351 C351 . . 117.0(5) ?
C352 C351 C356 . . 119.5(7) ?
C352 C351 O351 . . 116.5(6) ?
C356 C351 O351 . . 122.0(9) ?
C351 C352 C353 . . 121.1(6) ?
C351 C352 Cl52 . . 119.6(6) ?
C353 C352 Cl52 . . 119.3(6) ?
C352 C353 C354 . . 117.9(8) ?
C352 C353 H353 . . 121.1 ?
C354 C353 H353 . . 121.1 ?
C355 C354 C353 . . 121.0(8) ?
C355 C354 Cl54 . . 120.5(6) ?
C353 C354 Cl54 . . 116.5(8) ?
C354 C355 C356 . . 119.5(7) ?
C354 C355 H355 . . 120.3 ?
C356 C355 H355 . . 120.3 ?
C355 C356 C351 . . 119.9(8) ?
C355 C356 H356 . . 120.0 ?
C351 C356 H356 . . 120.0 ?
C452 C451 C456 . . 119.5(9) ?
C451 C452 C453 . . 120.6(8) ?
C451 C452 Cl62 . . 120.6(7) ?
C453 C452 Cl62 . . 118.6(7) ?
C452 C453 C454 . . 117.7(11) ?
C452 C453 H453 . . 121.1 ?
C454 C453 H453 . . 121.1 ?
C455 C454 C453 . . 121.0(10) ?
C455 C454 Cl64 . . 119.3(9) ?
C453 C454 Cl64 . . 116.8(11) ?
C456 C455 C454 . . 119.2(8) ?
C456 C455 H455 . . 120.4 ?
C454 C455 H455 . . 120.4 ?
C455 C456 C451 . . 120.0(9) ?
C455 C456 H456 . . 120.0 ?
C451 C456 H456 . . 120.0 ?

loop_
_geom_bond_atom_site_label_1
_geom_bond_atom_site_label_2
_geom_bond_site_symmetry_2
_geom_bond_distance
_geom_bond_publ_flag
C1 O1 . 1.218(5) ?
C1 C2 . 1.470(5) ?
C1 C11 . 1.494(5) ?
C2 C3 . 1.329(5) ?
C2 H2 . 0.9300 ?
C3 C34 . 1.445(5) ?
C3 H3 . 0.9300 ?
C11 C16 . 1.378(6) ?
C11 C12 . 1.385(5) ?
C12 C13 . 1.372(6) ?
C12 H12 . 0.9300 ?
C13 C14 . 1.365(6) ?
C13 H13 . 0.9300 ?
C14 C15 . 1.372(6) ?
C14 N14 . 1.431(6) ?
C15 C16 . 1.375(6) ?
C15 H15 . 0.9300 ?
C16 H16 . 0.9300 ?
N14 N15 . 1.233(7) ?
N15 N16 . 1.128(7) ?
N31 C35 . 1.356(5) ?
N31 N32 . 1.378(4) ?
N31 C311 . 1.425(5) ?
N32 C33 . 1.322(5) ?
C33 C34 . 1.417(5) ?
C33 C331 . 1.488(6) ?
C34 C35 . 1.369(5) ?
C35 O351 . 1.366(4) ?
C311 C312 . 1.381(6) ?
C311 C316 . 1.382(6) ?
C312 C313 . 1.378(6) ?
C312 H312 . 0.9300 ?
C313 C314 . 1.374(7) ?
C313 H313 . 0.9300 ?
C314 C315 . 1.367(7) ?
C314 H314 . 0.9300 ?
C315 C316 . 1.382(6) ?
C315 H315 . 0.9300 ?
C316 H316 . 0.9300 ?
C331 H33A . 0.9600 ?
C331 H33B . 0.9600 ?
C331 H33C . 0.9600 ?
O351 C351 . 1.405(7) ?
C351 C352 . 1.377(7) ?
C351 C356 . 1.385(11) ?
C352 C353 . 1.377(8) ?
C352 Cl52 . 1.721(7) ?
C353 C354 . 1.395(13) ?
C353 H353 . 0.9300 ?
C354 C355 . 1.374(8) ?
C354 Cl54 . 1.748(6) ?
C355 C356 . 1.375(8) ?
C355 H355 . 0.9300 ?
C356 H356 . 0.9300 ?
C451 C452 . 1.378(8) ?
C451 C456 . 1.387(12) ?
C452 C453 . 1.381(8) ?
C452 Cl62 . 1.723(7) ?
C453 C454 . 1.394(15) ?
C453 H453 . 0.9300 ?
C454 C455 . 1.376(9) ?
C454 Cl64 . 1.746(8) ?
C455 C456 . 1.373(8) ?
C455 H455 . 0.9300 ?
C456 H456 . 0.9300 ?

loop_
_geom_hbond_atom_site_label_D
_geom_hbond_atom_site_label_H
_geom_hbond_atom_site_label_A
_geom_hbond_site_symmetry_A
_geom_hbond_distance_DH
_geom_hbond_distance_HA
_geom_hbond_distance_DA
_geom_hbond_angle_DHA
_geom_hbond_publ_flag
C356 H356 O1 5_676 0.93 2.32 3.115(18) 143 no
C456 H456 O1 5_676 0.93 2.47 3.21(2) 137 no

loop_
_geom_torsion_atom_site_label_1
_geom_torsion_atom_site_label_2
_geom_torsion_atom_site_label_3
_geom_torsion_atom_site_label_4
_geom_torsion_site_symmetry_1
_geom_torsion_site_symmetry_2
_geom_torsion_site_symmetry_3
_geom_torsion_site_symmetry_4
_geom_torsion
_geom_torsion_publ_flag
O1 C1 C2 C3 . . . . -8.0(6) ?
C11 C1 C2 C3 . . . . 171.4(4) ?
C1 C2 C3 C34 . . . . -178.2(4) ?
O1 C1 C11 C16 . . . . -173.2(4) ?
C2 C1 C11 C16 . . . . 7.4(6) ?
O1 C1 C11 C12 . . . . 6.7(6) ?
C2 C1 C11 C12 . . . . -172.7(4) ?
C16 C11 C12 C13 . . . . -0.5(7) ?
C1 C11 C12 C13 . . . . 179.6(4) ?
C11 C12 C13 C14 . . . . 0.2(8) ?
C12 C13 C14 C15 . . . . 0.2(8) ?
C12 C13 C14 N14 . . . . -179.7(5) ?
C13 C14 C15 C16 . . . . -0.3(8) ?
N14 C14 C15 C16 . . . . 179.6(5) ?
C14 C15 C16 C11 . . . . 0.0(7) ?
C12 C11 C16 C15 . . . . 0.4(7) ?
C1 C11 C16 C15 . . . . -179.7(4) ?
C13 C14 N14 N15 . . . . -172.6(5) ?
C15 C14 N14 N15 . . . . 7.5(8) ?
C35 N31 N32 C33 . . . . -0.3(4) ?
C311 N31 N32 C33 . . . . 179.3(4) ?
N31 N32 C33 C34 . . . . 0.6(5) ?
N31 N32 C33 C331 . . . . 179.2(4) ?
N32 C33 C34 C35 . . . . -0.6(5) ?
C331 C33 C34 C35 . . . . -179.1(5) ?
N32 C33 C34 C3 . . . . 180.0(4) ?
C331 C33 C34 C3 . . . . 1.5(7) ?
C2 C3 C34 C35 . . . . 5.1(7) ?
C2 C3 C34 C33 . . . . -175.7(4) ?
N32 N31 C35 O351 . . . . -179.8(3) ?
C311 N31 C35 O351 . . . . 0.7(6) ?
N32 N31 C35 C34 . . . . -0.1(5) ?
C311 N31 C35 C34 . . . . -179.6(4) ?
C33 C34 C35 N31 . . . . 0.4(4) ?
C3 C34 C35 N31 . . . . 179.8(4) ?
C33 C34 C35 O351 . . . . -179.9(4) ?
C3 C34 C35 O351 . . . . -0.5(7) ?
C35 N31 C311 C312 . . . . -31.0(6) ?
N32 N31 C311 C312 . . . . 149.6(4) ?
C35 N31 C311 C316 . . . . 151.0(4) ?
N32 N31 C311 C316 . . . . -28.4(5) ?
C316 C311 C312 C313 . . . . -0.9(6) ?
N31 C311 C312 C313 . . . . -178.8(4) ?
C311 C312 C313 C314 . . . . 1.5(7) ?
C312 C313 C314 C315 . . . . -0.4(8) ?
C313 C314 C315 C316 . . . . -1.3(8) ?
C314 C315 C316 C311 . . . . 1.9(7) ?
C312 C311 C316 C315 . . . . -0.8(7) ?
N31 C311 C316 C315 . . . . 177.2(4) ?
N31 C35 O351 C351 . . . . -102.1(15) ?
C34 C35 O351 C351 . . . . 78.3(16) ?
C35 O351 C351 C352 . . . . -164(2) ?
C35 O351 C351 C356 . . . . 0(4) ?
C356 C351 C352 C353 . . . . 8(5) ?
O351 C351 C352 C353 . . . . 172(3) ?
C356 C351 C352 Cl52 . . . . -169(3) ?
O351 C351 C352 Cl52 . . . . -4(4) ?
C351 C352 C353 C354 . . . . -9(5) ?
Cl52 C352 C353 C354 . . . . 168(3) ?
C352 C353 C354 C355 . . . . 10(5) ?
C352 C353 C354 Cl54 . . . . 174(3) ?
C353 C354 C355 C356 . . . . -9(5) ?
Cl54 C354 C355 C356 . . . . -173(3) ?
C354 C355 C356 C351 . . . . 8(5) ?
C352 C351 C356 C355 . . . . -8(5) ?
O351 C351 C356 C355 . . . . -171(3) ?
C456 C451 C452 C453 . . . . -11(6) ?
C456 C451 C452 Cl62 . . . . 164(3) ?
C451 C452 C453 C454 . . . . 13(6) ?
Cl62 C452 C453 C454 . . . . -163(4) ?
C452 C453 C454 C455 . . . . -13(6) ?
C452 C453 C454 Cl64 . . . . -173(3) ?
C453 C454 C455 C456 . . . . 11(6) ?
Cl64 C454 C455 C456 . . . . 171(3) ?
C454 C455 C456 C451 . . . . -10(6) ?
C452 C451 C456 C455 . . . . 10(6) ?

_cod_database_fobs_code 2243368
